data_2006817
loop_
_publ_author_name
'Jones, Peter G.'
'Wirth, Andreas'
'Moers, Oliver'
'Blaschette, Armand'

_publ_section_title
;
 Polysulfonylamines. XCVIII. 1,2-Benzenedisulfonylamine Acetonitrile
 Solvate (1/1)
;
_journal_issue 12
_journal_name_full 'Acta Crystallographica Section C'
_journal_page_first 1897
_journal_page_last 1899
_journal_paper_doi 10.1107/S0108270197012080
_journal_volume 53
_journal_year 1997
_chemical_formula_moiety 'C6 H5 N O4 S2 , C2 H3 N'
_chemical_formula_sum 'C8 H8 N2 O4 S2'
_chemical_formula_weight 260.28
_chemical_name_systematic
;
 1,2-Benzenedisulfonylamine Acetonitrile Solvate (1/1)
;
_space_group_IT_number 2
_symmetry_cell_setting triclinic
_symmetry_space_group_name_Hall '-P 1'
_symmetry_space_group_name_H-M 'P -1'
_audit_creation_method SHELXL
_cell_angle_alpha 83.56(5)
_cell_angle_beta 81.60(4)
_cell_angle_gamma 67.46(4)
_cell_formula_units_Z 2
_cell_length_a 7.372(5)
_cell_length_b 7.688(5)
_cell_length_c 10.760(8)
_cell_measurement_reflns_used 52
_cell_measurement_temperature 143(2)
_cell_measurement_theta_max 11.5
_cell_measurement_theta_min 10
_cell_volume 556.2(7)
_computing_cell_refinement DIF4
_computing_data_collection 'DIF4 (Stoe & Cie, 1991a)'
_computing_data_reduction 'REDU4 (Stoe & Cie, 1991b)'
_computing_molecular_graphics 'XP (Siemens, 1994)'
_computing_publication_material SHELXL93
_computing_structure_refinement 'SHELXL93 (Sheldrick, 1993)'
_computing_structure_solution 'SHELXS86 (Sheldrick, 1990)'
_diffrn_ambient_temperature 143(2)
_diffrn_measurement_device 'Stoe STADI-4'
_diffrn_measurement_method \w/\q-scans
_diffrn_radiation_monochromator graphite
_diffrn_radiation_source 'fine-focus sealed tube'
_diffrn_radiation_type MoK\a
_diffrn_radiation_wavelength 0.71073
_diffrn_reflns_av_R_equivalents 0.0174
_diffrn_reflns_av_sigmaI/netI 0.0256
_diffrn_reflns_limit_h_max 9
_diffrn_reflns_limit_h_min -9
_diffrn_reflns_limit_k_max 9
_diffrn_reflns_limit_k_min -9
_diffrn_reflns_limit_l_max 13
_diffrn_reflns_limit_l_min -13
_diffrn_reflns_number 3740
_diffrn_reflns_theta_max 27.50
_diffrn_reflns_theta_min 3.01
_diffrn_standards_decay_% 0
_diffrn_standards_interval_time 90
_diffrn_standards_number 3
_exptl_absorpt_coefficient_mu 0.478
_exptl_absorpt_correction_type none
_exptl_crystal_colour colourless
_exptl_crystal_density_diffrn 1.554
_exptl_crystal_density_meas ?
_exptl_crystal_description block
_exptl_crystal_F_000 268
_exptl_crystal_size_max 0.5
_exptl_crystal_size_mid 0.4
_exptl_crystal_size_min 0.4
_refine_diff_density_max 0.309
_refine_diff_density_min -0.320
_refine_ls_extinction_coef 0.012(3)
_refine_ls_extinction_method SHELXL
_refine_ls_goodness_of_fit_all 1.071
_refine_ls_goodness_of_fit_obs 1.095
_refine_ls_matrix_type full
_refine_ls_number_parameters 151
_refine_ls_number_reflns 2543
_refine_ls_number_restraints 0
_refine_ls_restrained_S_all 1.071
_refine_ls_restrained_S_obs 1.095
_refine_ls_R_factor_all 0.0452
_refine_ls_R_factor_obs .0358
_refine_ls_shift/esd_max 0.010
_refine_ls_shift/esd_mean 0.000
_refine_ls_structure_factor_coef Fsqd
_refine_ls_weighting_details 'w = 1/[\s^2^(Fo^2^)+(0.0352P)^2^+0.3251P] where P=(Fo^2^+2Fc^2^)/3'
_refine_ls_weighting_scheme calc
_refine_ls_wR_factor_all 0.0901
_refine_ls_wR_factor_obs .0844
_reflns_number_observed 2153
_reflns_number_total 2543
_reflns_observed_criterion >2sigma(I)
_cod_data_source_file fg1377.cif
_cod_data_source_block dino
_cod_depositor_comments
;
The following automatic conversions were performed:

'_exptl_crystal_density_meas' value 'not measured' was changed to '?'
- the value is perceived as not measured.

Automatic conversion script
Id: cif_fix_values 3008 2015-01-20 13:52:24Z robertas 

The following automatic conversions were performed:

'_refine_ls_weighting_scheme' value 'calc w =
1/[\s^2^(Fo^2^)+(0.0352P)^2^+0.3251P] where P=(Fo^2^+2Fc^2^)/3' was
changed to 'calc'. New tag '_refine_ls_weighting_details' was
created. The value of the new tag was set to 'w =
1/[\s^2^(Fo^2^)+(0.0352P)^2^+0.3251P] where P=(Fo^2^+2Fc^2^)/3'.

Automatic conversion script
Id: cif_fix_values 3143 2015-03-26 13:38:13Z robertas 
;
_cod_database_code 2006817

loop_
_symmetry_equiv_pos_as_xyz
'x, y, z'
'-x, -y, -z'

loop_
_atom_site_aniso_label
_atom_site_aniso_U_11
_atom_site_aniso_U_22
_atom_site_aniso_U_33
_atom_site_aniso_U_12
_atom_site_aniso_U_13
_atom_site_aniso_U_23
N1 .0291(9) .0277(8) .0387(9) -.0110(7) .0062(7) -.0042(7)
S1 .0281(2) .0196(2) .0369(3) -.00926(18) .00320(18) -.00447(17)
O1 .0396(8) .0317(7) .0476(9) -.0207(6) .0054(7) -.0094(6)
O2 .0331(8) .0238(7) .0510(9) -.0036(6) -.0003(6) -.0036(6)
S2 .0370(3) .0272(3) .0393(3) -.0102(2) .0073(2) .0030(2)
O3 .0439(9) .0517(10) .0468(9) -.0050(8) -.0089(7) .0056(8)
O4 .0621(11) .0353(8) .0597(11) -.0229(8) .0241(9) .0012(7)
C1 .0218(8) .0198(8) .0377(10) -.0076(7) .0004(7) -.0048(7)
C2 .0233(9) .0230(9) .0406(10) -.0103(7) .0050(8) -.0024(8)
C3 .0297(10) .0208(9) .0576(13) -.0081(8) .0071(9) -.0050(9)
C4 .0300(10) .0288(10) .0580(14) -.0103(8) .0075(9) -.0182(9)
C5 .0354(11) .0374(11) .0392(11) -.0131(9) .0016(9) -.0115(9)
C6 .0323(10) .0289(9) .0365(10) -.0099(8) -.0027(8) -.0016(8)
N99 .0362(10) .0652(14) .0435(11) -.0211(10) .0060(9) -.0121(10)
C98 .0305(10) .0423(12) .0388(11) -.0141(9) -.0015(9) -.0092(9)
C99 .0300(11) .0673(17) .0558(14) -.0206(11) .0086(10) -.0187(12)

loop_
_atom_site_label
_atom_site_fract_x
_atom_site_fract_y
_atom_site_fract_z
_atom_site_U_iso_or_equiv
_atom_site_thermal_displace_type
_atom_site_calc_flag
_atom_site_refinement_flags
_atom_site_occupancy
_atom_site_disorder_group
_atom_site_type_symbol
N1 .4847(3) .3021(2) .19318(16) .0326(4) Uani d . 1 . N
H01 .609(4) .280(4) .183(3) .059(8) Uiso d . 1 . H
S1 .43412(7) .18830(6) .32629(5) .02864(14) Uani d . 1 . S
O1 .2874(2) .1176(2) .31025(14) .0379(4) Uani d . 1 . O
O2 .6181(2) .06063(19) .36484(15) .0385(4) Uani d . 1 . O
S2 .34100(8) .52959(7) .18438(5) .03670(16) Uani d . 1 . S
O3 .1643(2) .5510(2) .13477(16) .0517(4) Uani d . 1 . O
O4 .4588(3) .6320(2) .12624(17) .0546(5) Uani d . 1 . O
C1 .3254(3) .3860(2) .41816(18) .0267(4) Uani d . 1 . C
C2 .2838(3) .5556(3) .34754(19) .0293(4) Uani d . 1 . C
C3 .1924(3) .7268(3) .4036(2) .0375(5) Uani d . 1 . C
H3 .1638 .8434 .3551 .045 Uiso calc R 1 . H
C4 .1448(3) .7212(3) .5324(2) .0392(5) Uani d . 1 . C
H4 .0841 .8362 .5734 .047 Uiso calc R 1 . H
C5 .1835(3) .5517(3) .6034(2) .0373(5) Uani d . 1 . C
H5 .1470 .5524 .6918 .045 Uiso calc R 1 . H
C6 .2751(3) .3806(3) .54714(19) .0332(4) Uani d . 1 . C
H6 .3022 .2640 .5955 .040 Uiso calc R 1 . H
N99 .8988(3) .1961(3) .13390(19) .0480(5) Uani d . 1 . N
C98 1.0419(3) .1748(3) .0715(2) .0367(5) Uani d . 1 . C
C99 1.2253(3) .1447(4) -.0093(2) .0505(6) Uani d . 1 . C
H99A 1.2034 .1437 -.0969 .061 Uiso calc R 1 . H
H99B 1.3253 .0235 .0158 .061 Uiso calc R 1 . H
H99C 1.2710 .2467 -.0016 .061 Uiso calc R 1 . H

loop_
_atom_type_symbol
_atom_type_description
_atom_type_scat_dispersion_real
_atom_type_scat_dispersion_imag
_atom_type_scat_source
C C 0.0033 0.0016 'International Tables Vol C Tables 4.2.6.8 and 6.1.1.4'
H H 0.0000 0.0000 'International Tables Vol C Tables 4.2.6.8 and 6.1.1.4'
N N 0.0061 0.0033 'International Tables Vol C Tables 4.2.6.8 and 6.1.1.4'
O O 0.0106 0.0060 'International Tables Vol C Tables 4.2.6.8 and 6.1.1.4'
S S 0.1246 0.1234 'International Tables Vol C Tables 4.2.6.8 and 6.1.1.4'

loop_
_geom_angle_atom_site_label_1
_geom_angle_atom_site_label_2
_geom_angle_atom_site_label_3
_geom_angle
_geom_angle_publ_flag
S2 N1 S1 113.26(11) y
O1 S1 O2 119.19(10) y
O1 S1 N1 109.37(10) y
O2 S1 N1 107.07(10) y
O1 S1 C1 109.07(10) y
O2 S1 C1 112.70(10) y
N1 S1 C1 97.10(10) y
O4 S2 O3 120.04(12) y
O4 S2 N1 108.06(11) y
O3 S2 N1 109.05(11) y
O4 S2 C2 112.69(11) y
O3 S2 C2 107.71(11) y
N1 S2 C2 96.73(10) y
C2 C1 C6 121.17(18) ?
C2 C1 S1 113.15(16) y
C6 C1 S1 125.62(15) y
C1 C2 C3 121.3(2) ?
C1 C2 S2 113.49(15) y
C3 C2 S2 125.09(17) y
C4 C3 C2 117.5(2) ?
C3 C4 C5 121.49(19) ?
C4 C5 C6 120.9(2) ?
C1 C6 C5 117.64(19) ?
N99 C98 C99 179.0(3) ?
H01 N1 S1 108(2) y
H01 N1 S2 114(2) y

loop_
_geom_bond_atom_site_label_1
_geom_bond_atom_site_label_2
_geom_bond_site_symmetry_2
_geom_bond_distance
_geom_bond_publ_flag
N1 S2 . 1.661(2) y
N1 S1 . 1.664(2) y
S1 O1 . 1.422(2) y
S1 O2 . 1.424(2) y
S1 C1 . 1.761(2) y
S2 O4 . 1.421(2) y
S2 O3 . 1.424(2) y
S2 C2 . 1.760(2) y
C1 C2 . 1.383(3) ?
C1 C6 . 1.384(3) ?
C2 C3 . 1.389(3) ?
C3 C4 . 1.379(3) ?
C4 C5 . 1.385(3) ?
C5 C6 . 1.390(3) ?
N99 C98 . 1.130(3) ?
C98 C99 . 1.448(3) ?

loop_
_geom_hbond_atom_site_label_D
_geom_hbond_atom_site_label_H
_geom_hbond_atom_site_label_A
_geom_hbond_site_symmetry_A
_geom_hbond_distance_DH
_geom_hbond_distance_HA
_geom_hbond_distance_DA
_geom_hbond_angle_DHA
_geom_hbond_publ_flag
N1 H01 N99 . 0.86(3) 1.99(3) 2.834(3) 169(3) y
C99 H99C O3 1_655 0.98 2.70 3.488(4) 138 y
C99 H99C O4 2_765 0.98 2.65 3.418(3) 136 y

loop_
_geom_torsion_atom_site_label_1
_geom_torsion_atom_site_label_2
_geom_torsion_atom_site_label_3
_geom_torsion_atom_site_label_4
_geom_torsion
S2 N1 S1 O1 89.14(13)
S2 N1 S1 O2 -140.41(11)
S2 N1 S1 C1 -23.99(13)
S1 N1 S2 O4 141.61(12)
S1 N1 S2 O3 -86.34(14)
S1 N1 S2 C2 25.06(13)
O1 S1 C1 C2 -100.86(16)
O2 S1 C1 C2 124.39(15)
N1 S1 C1 C2 12.51(16)
O1 S1 C1 C6 76.25(19)
O2 S1 C1 C6 -58.49(19)
N1 S1 C1 C6 -170.38(17)
C6 C1 C2 C3 0.8(3)
S1 C1 C2 C3 178.10(15)
C6 C1 C2 S2 -174.78(15)
S1 C1 C2 S2 2.48(18)
O4 S2 C2 C1 -129.11(16)
O3 S2 C2 C1 96.21(16)
N1 S2 C2 C1 -16.29(16)
O4 S2 C2 C3 55.5(2)
O3 S2 C2 C3 -79.2(2)
N1 S2 C2 C3 168.28(18)
C1 C2 C3 C4 0.1(3)
S2 C2 C3 C4 175.15(15)
C2 C3 C4 C5 -1.0(3)
C3 C4 C5 C6 1.1(3)
C2 C1 C6 C5 -0.8(3)
S1 C1 C6 C5 -177.68(15)
C4 C5 C6 C1 -0.2(3)

loop_
_cod_related_entry_id
_cod_related_entry_database
_cod_related_entry_code
1 ChemSpider 21137355
